data_1560805
loop_
_publ_author_name
'Xue, Peng-Hui'
'Zhang, Nan'
'Liu, Da'
'Zhang, Qing-Ran'
'Duan, Jing-Shi'
'Yu, Ya-Qin'
'Li, Jin-Yan'
'Cao, Shi-Jie'
'Zhao, Feng'
'Kang, Ning'
'Qiu, Feng'

_publ_section_title
;
 Cytotoxic and Anti-Inflammatory Sesquiterpenes from the Whole Plants of
 <i>Centipeda minima</i>.
;
_journal_issue 2
_journal_name_full 'Journal of natural products'
_journal_page_first 247
_journal_page_last 258
_journal_paper_doi 10.1021/acs.jnatprod.0c00884
_journal_volume 84
_journal_year 2021
_chemical_formula_moiety 'C20 H26 O5'
_chemical_formula_sum 'C20 H26 O5'
_chemical_formula_weight 346.41
_space_group_crystal_system monoclinic
_space_group_IT_number 4
_space_group_name_Hall 'P 2yb'
_space_group_name_H-M_alt 'P 1 21 1'
_atom_sites_solution_hydrogens mixed
_atom_sites_solution_primary direct
_audit_creation_date 2020-06-06
_audit_creation_method
;
Olex2 1.3-alpha
(compiled 2020.05.22 svn.r1d9e7f8d for OlexSys, GUI svn.r6115)
;
_cell_angle_alpha 90
_cell_angle_beta 95.962(5)
_cell_angle_gamma 90
_cell_formula_units_Z 4
_cell_length_a 11.1415(6)
_cell_length_b 8.1158(4)
_cell_length_c 20.8793(12)
_cell_measurement_reflns_used 4112
_cell_measurement_temperature 293(2)
_cell_measurement_theta_max 71.0320
_cell_measurement_theta_min 3.9340
_cell_volume 1877.74(18)
_computing_cell_refinement 'CrysAlisPro 1.171.38.43f (Rigaku OD, 2015)'
_computing_data_collection 'CrysAlisPro 1.171.38.43f (Rigaku OD, 2015)'
_computing_data_reduction 'CrysAlisPro 1.171.38.43f (Rigaku OD, 2015)'
_computing_molecular_graphics 'Olex2 1.3-alpha (Dolomanov et al., 2009)'
_computing_publication_material 'Olex2 1.3-alpha (Dolomanov et al., 2009)'
_computing_structure_refinement 'SHELXL 2018/3 (Sheldrick, 2015)'
_computing_structure_solution 'SHELXS  (Sheldrick, 2008)'
_diffrn_ambient_temperature 293(2)
_diffrn_detector 'CCD plate'
_diffrn_detector_area_resol_mean 5.2684
_diffrn_detector_type AtlasS2
_diffrn_measured_fraction_theta_full 0.999
_diffrn_measured_fraction_theta_max 0.972
_diffrn_measurement_details
;
List of Runs (angles in degrees, time in seconds):

  # Type    Start    End  Width  t~exp~   \w     \q     \k     \f   Frames
--------------------------------------------------------------------------
  1  \w     46.00  95.00   1.00    1.00    --   40.98-129.00  16.00   49
  2  \w     46.00  82.00   1.00    3.00    --  106.95 -77.00  90.00   36
  3  \w     42.00  99.00   1.00    3.00    --  106.95 -30.00  90.00   57
  4  \w     80.00 173.00   1.00    3.00    --  106.95  30.00   0.00   93
  5  \w    109.00 175.00   1.00    3.00    --  106.95 126.00  30.00   66
  6  \w     97.00 174.00   1.00    3.00    --  106.95  45.00-120.00   77
  7  \w    142.00 178.00   1.00    3.00    --  106.95 126.00-180.00   36
  8  \w     40.00  95.00   1.00    3.00    --  106.95 -77.00 -30.00   55
  9  \w   -112.00 -16.00   1.00    2.00    --  -40.98 -38.00   0.00   96
 10  \w   -111.00 -13.00   1.00    2.00    --  -40.98 -57.00 120.00   98
 11  \w    -93.00 -67.00   1.00    2.00    --  -40.98 -57.00 -30.00   26
 12  \w    -51.00 -17.00   1.00    2.00    --  -40.98 -38.00-120.00   34
 13  \w    -62.00 -21.00   1.00    1.93    --  -40.98 -57.00 -60.00   41
 14  \w    -81.00 -55.00   1.00    1.93    --  -40.98 -38.00-120.00   26
 15  \w     14.00  46.00   1.00    1.93    --   40.98-100.00  60.00   32
 16  \w      5.00  58.00   1.00    1.93    --   40.98-100.00-120.00   53
 17  \w     78.00 104.00   1.00    4.00    --  107.58  61.00   0.00   26
 18  \w     78.00 104.00   1.00    4.00    --  107.58  61.00 -60.00   26
 19  \w     89.00 117.00   1.00    4.00    --  107.58-127.00 -90.00   28
 20  \w     75.00 101.00   1.00    4.00    --  107.58  77.00 -30.00   26
 21  \w     76.00  86.00   1.00    4.00    --  107.58  77.00   0.00   10
;
_diffrn_measurement_device 'four-circle diffractometer'
_diffrn_measurement_device_type 'SuperNova, Dual, Cu at zero, AtlasS2'
_diffrn_measurement_method '\w scans'
_diffrn_orient_matrix_type 'CrysAlisPro convention (1999,Acta A55,543-557)'
_diffrn_orient_matrix_UB_11 -0.0986676000
_diffrn_orient_matrix_UB_12 -0.0885121000
_diffrn_orient_matrix_UB_13 -0.0444041000
_diffrn_orient_matrix_UB_21 0.0592413000
_diffrn_orient_matrix_UB_22 0.0592901000
_diffrn_orient_matrix_UB_23 -0.0593363000
_diffrn_orient_matrix_UB_31 0.0781248000
_diffrn_orient_matrix_UB_32 -0.1570789000
_diffrn_orient_matrix_UB_33 0.0027049000
_diffrn_radiation_monochromator mirror
_diffrn_radiation_probe x-ray
_diffrn_radiation_type 'Cu K\a'
_diffrn_radiation_wavelength 1.54184
_diffrn_reflns_av_R_equivalents 0.0264
_diffrn_reflns_av_unetI/netI 0.0438
_diffrn_reflns_Laue_measured_fraction_full 0.999
_diffrn_reflns_Laue_measured_fraction_max 0.972
_diffrn_reflns_limit_h_max 13
_diffrn_reflns_limit_h_min -9
_diffrn_reflns_limit_k_max 10
_diffrn_reflns_limit_k_min -9
_diffrn_reflns_limit_l_max 25
_diffrn_reflns_limit_l_min -25
_diffrn_reflns_number 10499
_diffrn_reflns_point_group_measured_fraction_full 0.861
_diffrn_reflns_point_group_measured_fraction_max 0.821
_diffrn_reflns_theta_full 67.684
_diffrn_reflns_theta_max 73.921
_diffrn_reflns_theta_min 2.128
_diffrn_source 'micro-focus sealed X-ray tube'
_diffrn_source_type 'SuperNova (Cu) X-ray Source'
_exptl_absorpt_coefficient_mu 0.710
_exptl_absorpt_correction_T_max 1.00000
_exptl_absorpt_correction_T_min 0.65115
_exptl_absorpt_correction_type multi-scan
_exptl_absorpt_process_details
;
CrysAlisPro 1.171.38.43f (Rigaku Oxford Diffraction, 2015)
Empirical absorption correction using spherical harmonics,
 implemented in SCALE3 ABSPACK scaling algorithm.
;
_exptl_crystal_colour colourless
_exptl_crystal_colour_primary colourless
_exptl_crystal_density_diffrn 1.225
_exptl_crystal_description block
_exptl_crystal_F_000 744
_exptl_crystal_size_max 0.13
_exptl_crystal_size_mid 0.12
_exptl_crystal_size_min 0.1
_refine_diff_density_max 0.279
_refine_diff_density_min -0.246
_refine_diff_density_rms 0.034
_refine_ls_abs_structure_details
;
 Flack x determined using 1389 quotients [(I+)-(I-)]/[(I+)+(I-)]
 (Parsons, Flack and Wagner, Acta Cryst. B69 (2013) 249-259).
;
_refine_ls_abs_structure_Flack 0.03(16)
_refine_ls_extinction_coef 0.0022(4)
_refine_ls_extinction_expression Fc^*^=kFc[1+0.001xFc^2^\l^3^/sin(2\q)]^-1/4^
_refine_ls_extinction_method 'SHELXL-2018/3 (Sheldrick 2018)'
_refine_ls_goodness_of_fit_ref 0.972
_refine_ls_hydrogen_treatment mixed
_refine_ls_matrix_type full
_refine_ls_number_parameters 478
_refine_ls_number_reflns 6239
_refine_ls_number_restraints 16
_refine_ls_restrained_S_all 0.985
_refine_ls_R_factor_all 0.0661
_refine_ls_R_factor_gt 0.0493
_refine_ls_shift/su_max 0.000
_refine_ls_shift/su_mean 0.000
_refine_ls_structure_factor_coef Fsqd
_refine_ls_weighting_details 'w=1/[\s^2^(Fo^2^)+(0.0753P)^2^] where P=(Fo^2^+2Fc^2^)/3'
_refine_ls_weighting_scheme calc
_refine_ls_wR_factor_gt 0.1270
_refine_ls_wR_factor_ref 0.1386
_reflns_Friedel_coverage 0.574
_reflns_Friedel_fraction_full 0.700
_reflns_Friedel_fraction_max 0.647
_reflns_number_gt 4458
_reflns_number_total 6239
_reflns_threshold_expression 'I > 2\s(I)'
_cod_data_source_file np0c00884_si_003.cif
_cod_data_source_block 1635de-26
_cod_original_cell_volume 1877.73(17)
_cod_database_code 1560805
_shelx_shelxl_version_number 2018/3
_shelx_space_group_comment
;
The symmetry employed for this shelxl refinement is uniquely defined
by the following loop, which should always be used as a source of
symmetry information in preference to the above space-group names.
They are only intended as comments.
;
_shelx_estimated_absorpt_t_max 0.932
_shelx_estimated_absorpt_t_min 0.913
_reflns_odcompleteness_completeness 99.97
_reflns_odcompleteness_iscentric 1
_reflns_odcompleteness_theta 66.97
_olex2_refinement_description
;
1. Fixed Uiso
 At 1.2 times of:
  All C(H) groups, All C(H,H) groups
 At 1.5 times of:
  All C(H,H,H) groups
2. Rigid bond restraints
 C17B, C18B, C19B
 with sigma for 1-2 distances of 0.01 and sigma for 1-3 distances of 0.01
3. Uiso/Uaniso restraints and constraints
C17B \\sim C18B \\sim C19B: within 2A with sigma of 0.002 and sigma for
terminal atoms of 0.004 within 2A
4.a Ternary CH refined with riding coordinates:
 C7(H7), C6(H6), C11B(H11B), C6B(H6B), C8(H8), C10B(H10B), C11(H11), C10(H10),
 C8B(H8B), C7B(H7B)
4.b Secondary CH2 refined with riding coordinates:
 C9(H9A,H9B), C9B(H9BA,H9BB)
4.c Aromatic/amide H refined with riding coordinates:
 C3'(H3'), C2(H2), C2B(H2B), C18B(H18B)
4.d Idealised Me refined as rotating group:
 C15B(H15D,H15E,H15F), C15(H15A,H15B,H15C), C13(H13A,H13B,H13C), C13B(H13D,
 H13E,H13F), C5'(H5'A,H5'B,H5'C), C14B(H14D,H14E,H14F), C14(H14A,H14B,H14C),
 C4'(H4'A,H4'B,H4'C), C19B(H19A,H19B,H19C), C20B(H20A,H20B,H20C)
;
_olex2_submission_special_instructions 'No special instructions were received'
_oxdiff_exptl_absorpt_empirical_details
;
Empirical correction (ABSPACK) includes:
- Absorption correction using spherical harmonics
- Frame scaling
;
_oxdiff_exptl_absorpt_empirical_full_max 1.621
_oxdiff_exptl_absorpt_empirical_full_min 0.431

loop_
_space_group_symop_operation_xyz
'x, y, z'
'-x, y+1/2, -z'

loop_
_atom_site_label
_atom_site_type_symbol
_atom_site_fract_x
_atom_site_fract_y
_atom_site_fract_z
_atom_site_U_iso_or_equiv
_atom_site_adp_type
_atom_site_occupancy
_atom_site_site_symmetry_order
_atom_site_calc_flag
_atom_site_refinement_flags_posn
_atom_site_refinement_flags_adp
_atom_site_refinement_flags_occupancy
_atom_site_disorder_assembly
_atom_site_disorder_group
O2 O 0.4162(2) 0.8317(3) 0.13164(11) 0.0538(6) Uani 1 1 d . . . . .
O3 O 0.5949(2) 0.7344(4) 0.17232(14) 0.0706(7) Uani 1 1 d . . . . .
O9 O 0.6996(3) 0.2679(4) 0.37322(13) 0.0707(8) Uani 1 1 d . . . . .
O6 O 0.8681(3) 0.4183(4) 0.20297(15) 0.0780(9) Uani 1 1 d . . . . .
O4 O 0.2013(3) 0.9898(4) 0.28231(15) 0.0782(9) Uani 1 1 d . . . . .
O1 O 0.3163(3) 0.4716(4) 0.11340(15) 0.0840(9) Uani 1 1 d . . . . .
O7 O 0.7989(3) 0.3032(6) 0.11000(17) 0.1004(11) Uani 1 1 d . . . . .
O10 O 0.5006(3) 0.2333(6) 0.36231(19) 0.1046(12) Uani 1 1 d . . . . .
O5 O 0.1814(4) 0.8018(6) 0.35829(18) 0.1086(12) Uani 1 1 d . . . . .
C1' C 0.5334(3) 0.7970(4) 0.12829(19) 0.0542(8) Uani 1 1 d . . . . .
C4 C 0.2542(4) 0.5921(6) 0.1043(2) 0.0670(11) Uani 1 1 d . . . . .
O8 O 0.7014(4) -0.1294(5) 0.3517(2) 0.1099(13) Uani 1 1 d . . . . .
C7 C 0.3789(3) 0.8934(4) 0.24144(18) 0.0558(9) Uani 1 1 d . . . . .
H7 H 0.460625 0.937318 0.240547 0.067 Uiso 1 1 calc R U . . .
C6 C 0.3588(3) 0.7690(4) 0.18656(16) 0.0513(8) Uani 1 1 d . . . . .
H6 H 0.400239 0.666891 0.200864 0.062 Uiso 1 1 calc R U . . .
C11B C 0.6647(4) 0.3467(5) 0.19284(19) 0.0633(10) Uani 1 1 d . . . . .
H11B H 0.623324 0.449575 0.179457 0.076 Uiso 1 1 calc R U . . .
C1 C 0.1657(3) 0.8565(5) 0.1161(2) 0.0631(10) Uani 1 1 d . . . . .
C12B C 0.7797(4) 0.3484(6) 0.1622(2) 0.0740(11) Uani 1 1 d . . . . .
C16B C 0.5903(5) 0.2757(6) 0.3943(2) 0.0767(12) Uani 1 1 d . . . . .
C6B C 0.7096(3) 0.2121(5) 0.30724(18) 0.0582(9) Uani 1 1 d . . . . .
H6B H 0.638319 0.145181 0.293563 0.070 Uiso 1 1 calc R U . . .
C12 C 0.2426(5) 0.8666(6) 0.3210(2) 0.0776(12) Uani 1 1 d . . . . .
C5 C 0.2323(3) 0.7224(5) 0.15531(18) 0.0564(9) Uani 1 1 d . . . . .
C5B C 0.8197(4) 0.0968(5) 0.3149(2) 0.0631(10) Uani 1 1 d . . . . .
C1B C 0.9323(4) 0.1707(6) 0.3508(2) 0.0709(11) Uani 1 1 d . . . . .
C8 C 0.2948(4) 1.0407(5) 0.2423(2) 0.0665(11) Uani 1 1 d . . . . .
H8 H 0.340604 1.129686 0.265178 0.080 Uiso 1 1 calc R U . . .
C10B C 0.9972(4) 0.3145(7) 0.3259(2) 0.0781(12) Uani 1 1 d . . . . .
H10B H 1.019217 0.283285 0.283282 0.094 Uiso 1 1 calc R U . . .
C15B C 0.8445(4) 0.0167(6) 0.2515(2) 0.0764(13) Uani 1 1 d . . . . .
H15D H 0.775062 -0.045283 0.234402 0.115 Uiso 1 1 calc R U . . .
H15E H 0.912737 -0.055613 0.258837 0.115 Uiso 1 1 calc R U . . .
H15F H 0.861383 0.100652 0.221275 0.115 Uiso 1 1 calc R U . . .
C11 C 0.3704(4) 0.8278(6) 0.31025(19) 0.0691(11) Uani 1 1 d . . . . .
H11 H 0.420822 0.901253 0.338982 0.083 Uiso 1 1 calc R U . . .
C4B C 0.7898(5) -0.0424(6) 0.3602(3) 0.0825(13) Uani 1 1 d . . . . .
C10 C 0.1298(4) 1.0162(6) 0.1445(2) 0.0725(12) Uani 1 1 d . . . . .
H10 H 0.073587 0.990305 0.176168 0.087 Uiso 1 1 calc R U . . .
C9 C 0.2358(4) 1.1123(5) 0.1799(2) 0.0693(11) Uani 1 1 d . . . . .
H9A H 0.297483 1.124401 0.150651 0.083 Uiso 1 1 calc R U . . .
H9B H 0.207333 1.221989 0.188847 0.083 Uiso 1 1 calc R U . . .
C8B C 0.8190(4) 0.4700(5) 0.2623(2) 0.0704(11) Uani 1 1 d . . . . .
H8B H 0.793164 0.584853 0.256115 0.084 Uiso 1 1 calc R U . . .
C2' C 0.5703(4) 0.8435(5) 0.0641(2) 0.0665(10) Uani 1 1 d . . . . .
C7B C 0.7046(4) 0.3667(5) 0.2651(2) 0.0600(9) Uani 1 1 d . . . . .
H7B H 0.645268 0.439821 0.281831 0.072 Uiso 1 1 calc R U . . .
C9B C 0.9193(4) 0.4685(6) 0.3166(2) 0.0776(13) Uani 1 1 d . . . . .
H9BA H 0.883672 0.488265 0.356402 0.093 Uiso 1 1 calc R U . . .
H9BB H 0.972130 0.560891 0.310431 0.093 Uiso 1 1 calc R U . . .
C3' C 0.6814(5) 0.8174(6) 0.0491(3) 0.0851(14) Uani 1 1 d . . . . .
H3' H 0.695268 0.848738 0.007695 0.102 Uiso 1 1 calc R U . . .
C15 C 0.1531(4) 0.6381(6) 0.2027(2) 0.0751(12) Uani 1 1 d . . . . .
H15A H 0.083551 0.589555 0.178987 0.113 Uiso 1 1 calc R U . . .
H15B H 0.127585 0.718673 0.232146 0.113 Uiso 1 1 calc R U . . .
H15C H 0.199130 0.553909 0.226413 0.113 Uiso 1 1 calc R U . . .
C2 C 0.1394(4) 0.8086(7) 0.0552(2) 0.0834(14) Uani 1 1 d . . . . .
H2 H 0.096124 0.873906 0.024267 0.100 Uiso 1 1 calc R U . . .
C13 C 0.4128(5) 0.6546(6) 0.3276(2) 0.0858(14) Uani 1 1 d . . . . .
H13A H 0.366591 0.576930 0.300492 0.129 Uiso 1 1 calc R U . . .
H13B H 0.402032 0.632811 0.371823 0.129 Uiso 1 1 calc R U . . .
H13C H 0.496675 0.644136 0.321435 0.129 Uiso 1 1 calc R U . . .
C3 C 0.1850(7) 0.6415(8) 0.0408(3) 0.0948(18) Uani 1 1 d . . . . .
C2B C 0.9660(5) 0.0849(8) 0.4040(3) 0.0955(16) Uani 1 1 d . . . . .
H2B H 1.032969 0.112759 0.432335 0.115 Uiso 1 1 calc R U . . .
C13B C 0.5786(4) 0.2099(6) 0.1695(2) 0.0850(14) Uani 1 1 d . . . . .
H13D H 0.559905 0.218206 0.123694 0.127 Uiso 1 1 calc R U . . .
H13E H 0.505721 0.219489 0.190046 0.127 Uiso 1 1 calc R U . . .
H13F H 0.615605 0.105133 0.179995 0.127 Uiso 1 1 calc R U . . .
C5' C 0.4740(6) 0.9210(8) 0.0159(2) 0.0979(17) Uani 1 1 d . . . . .
H5'A H 0.408620 0.844792 0.006572 0.147 Uiso 1 1 calc R U . . .
H5'B H 0.508609 0.946974 -0.023154 0.147 Uiso 1 1 calc R U . . .
H5'C H 0.444285 1.020043 0.033823 0.147 Uiso 1 1 calc R U . . .
C14B C 1.1151(5) 0.3520(9) 0.3679(3) 0.112(2) Uani 1 1 d . . . . .
H14D H 1.097324 0.383305 0.410245 0.168 Uiso 1 1 calc R U . . .
H14E H 1.156453 0.440578 0.349047 0.168 Uiso 1 1 calc R U . . .
H14F H 1.165370 0.255679 0.370746 0.168 Uiso 1 1 calc R U . . .
C17B C 0.6043(7) 0.3484(10) 0.4626(3) 0.1224(17) Uani 1 1 d . U . . .
C14 C 0.0637(5) 1.1312(8) 0.0941(3) 0.1075(19) Uani 1 1 d . . . . .
H14A H 0.116271 1.158288 0.062036 0.161 Uiso 1 1 calc R U . . .
H14B H 0.040601 1.230236 0.114784 0.161 Uiso 1 1 calc R U . . .
H14C H -0.007005 1.076931 0.074092 0.161 Uiso 1 1 calc R U . . .
C3B C 0.8887(7) -0.0577(10) 0.4144(4) 0.114(2) Uani 1 1 d . . . . .
C4' C 0.7853(5) 0.7467(9) 0.0880(3) 0.112(2) Uani 1 1 d . . . . .
H4'A H 0.793855 0.633010 0.076597 0.168 Uiso 1 1 calc R U . . .
H4'B H 0.773460 0.754681 0.132769 0.168 Uiso 1 1 calc R U . . .
H4'C H 0.856914 0.805923 0.080132 0.168 Uiso 1 1 calc R U . . .
C18B C 0.5204(8) 0.3768(10) 0.4942(4) 0.1317(17) Uani 1 1 d . U . . .
H18B H 0.539460 0.428036 0.533814 0.158 Uiso 1 1 calc R U . . .
C19B C 0.3948(6) 0.3389(12) 0.4765(3) 0.135(2) Uani 1 1 d . U . . .
H19A H 0.388371 0.250356 0.445833 0.203 Uiso 1 1 calc R U . . .
H19B H 0.354414 0.434518 0.457675 0.203 Uiso 1 1 calc R U . . .
H19C H 0.357955 0.306686 0.514129 0.203 Uiso 1 1 calc R U . . .
C20B C 0.7438(8) 0.4041(14) 0.4886(3) 0.181(5) Uani 1 1 d . . . . .
H20A H 0.796246 0.310297 0.488372 0.272 Uiso 1 1 calc R U . . .
H20B H 0.745629 0.446135 0.531695 0.272 Uiso 1 1 calc R U . . .
H20C H 0.770355 0.488045 0.460956 0.272 Uiso 1 1 calc R U . . .
H3A H 0.143(6) 0.565(9) 0.030(3) 0.11(2) Uiso 1 1 d . . . . .
H3B H 0.247(5) 0.620(7) 0.002(3) 0.109(18) Uiso 1 1 d . . . . .
H3BA H 0.853(6) -0.029(8) 0.454(3) 0.11(2) Uiso 1 1 d . . . . .
H3BB H 0.931(6) -0.177(10) 0.415(3) 0.13(2) Uiso 1 1 d . . . . .

loop_
_atom_site_aniso_label
_atom_site_aniso_U_11
_atom_site_aniso_U_22
_atom_site_aniso_U_33
_atom_site_aniso_U_23
_atom_site_aniso_U_13
_atom_site_aniso_U_12
O2 0.0482(13) 0.0599(14) 0.0545(14) 0.0100(12) 0.0110(10) -0.0002(11)
O3 0.0552(16) 0.0802(18) 0.0774(18) 0.0136(16) 0.0110(13) 0.0092(13)
O9 0.0644(17) 0.091(2) 0.0580(16) -0.0088(15) 0.0105(13) -0.0015(14)
O6 0.072(2) 0.093(2) 0.071(2) 0.0092(16) 0.0154(16) -0.0155(16)
O4 0.082(2) 0.084(2) 0.073(2) -0.0049(16) 0.0281(16) 0.0118(16)
O1 0.114(3) 0.0658(18) 0.074(2) -0.0082(16) 0.0181(18) 0.0013(18)
O7 0.105(3) 0.133(3) 0.065(2) -0.004(2) 0.0207(18) 0.009(2)
O10 0.064(2) 0.146(3) 0.108(3) -0.023(3) 0.0269(19) -0.007(2)
O5 0.127(3) 0.123(3) 0.084(2) 0.007(2) 0.051(2) -0.003(3)
C1' 0.052(2) 0.0468(17) 0.065(2) 0.0013(16) 0.0114(17) 0.0024(15)
C4 0.074(3) 0.068(2) 0.060(3) -0.002(2) 0.010(2) -0.015(2)
O8 0.118(3) 0.097(3) 0.114(3) 0.030(2) 0.008(2) -0.033(2)
C7 0.056(2) 0.058(2) 0.053(2) -0.0018(16) 0.0068(17) -0.0033(16)
C6 0.055(2) 0.0516(18) 0.048(2) 0.0062(15) 0.0103(15) -0.0009(15)
C11B 0.063(2) 0.062(2) 0.065(2) 0.0091(19) 0.0057(18) 0.0025(19)
C1 0.045(2) 0.076(2) 0.068(3) -0.002(2) 0.0046(17) -0.0052(18)
C12B 0.072(3) 0.075(3) 0.075(3) 0.008(2) 0.008(2) 0.004(2)
C16B 0.079(3) 0.086(3) 0.067(3) 0.005(2) 0.020(2) 0.009(2)
C6B 0.056(2) 0.062(2) 0.057(2) -0.0063(18) 0.0085(17) -0.0069(17)
C12 0.092(3) 0.084(3) 0.060(3) -0.002(2) 0.023(2) 0.001(3)
C5 0.056(2) 0.060(2) 0.054(2) -0.0035(17) 0.0110(16) -0.0066(17)
C5B 0.060(2) 0.061(2) 0.070(3) 0.004(2) 0.0112(19) 0.0015(18)
C1B 0.058(3) 0.080(3) 0.075(3) 0.001(2) 0.004(2) 0.005(2)
C8 0.072(3) 0.058(2) 0.070(3) -0.0083(19) 0.011(2) -0.0019(19)
C10B 0.056(2) 0.097(3) 0.080(3) -0.001(3) 0.001(2) -0.015(2)
C15B 0.071(3) 0.070(3) 0.089(3) -0.009(2) 0.013(2) 0.009(2)
C11 0.080(3) 0.074(3) 0.053(2) 0.000(2) 0.007(2) -0.003(2)
C4B 0.085(3) 0.069(3) 0.093(4) 0.010(3) 0.010(3) -0.005(2)
C10 0.054(2) 0.086(3) 0.079(3) 0.008(2) 0.010(2) 0.013(2)
C9 0.067(3) 0.058(2) 0.084(3) 0.003(2) 0.009(2) 0.0117(19)
C8B 0.079(3) 0.056(2) 0.076(3) 0.002(2) 0.009(2) -0.0137(19)
C2' 0.066(3) 0.065(2) 0.072(3) -0.003(2) 0.024(2) -0.004(2)
C7B 0.060(2) 0.0509(19) 0.070(3) -0.0046(17) 0.0125(18) 0.0031(16)
C9B 0.077(3) 0.072(3) 0.084(3) -0.005(2) 0.006(2) -0.024(2)
C3' 0.090(3) 0.081(3) 0.090(3) 0.007(3) 0.034(3) -0.003(3)
C15 0.069(3) 0.079(3) 0.080(3) 0.000(2) 0.022(2) -0.022(2)
C2 0.075(3) 0.103(4) 0.069(3) 0.004(3) -0.009(2) 0.000(3)
C13 0.103(4) 0.088(3) 0.067(3) 0.019(2) 0.012(3) 0.008(3)
C3 0.108(5) 0.095(4) 0.077(4) -0.020(3) -0.010(3) -0.005(3)
C2B 0.074(3) 0.111(4) 0.099(4) 0.018(3) -0.006(3) 0.002(3)
C13B 0.086(3) 0.090(3) 0.076(3) 0.006(3) -0.007(2) -0.014(3)
C5' 0.109(4) 0.126(4) 0.060(3) 0.025(3) 0.019(3) -0.002(3)
C14B 0.071(3) 0.144(5) 0.116(4) -0.003(4) -0.015(3) -0.028(4)
C17B 0.136(4) 0.152(4) 0.088(3) 0.011(3) 0.056(3) 0.034(4)
C14 0.079(4) 0.110(4) 0.128(5) 0.013(4) -0.014(3) 0.034(3)
C3B 0.109(5) 0.108(5) 0.119(6) 0.041(4) -0.011(4) -0.003(4)
C4' 0.077(3) 0.137(5) 0.127(5) 0.031(4) 0.037(3) 0.014(3)
C18B 0.142(4) 0.160(4) 0.099(3) 0.011(3) 0.043(3) 0.029(4)
C19B 0.126(4) 0.170(5) 0.116(4) 0.007(4) 0.037(4) 0.012(4)
C20B 0.180(8) 0.273(13) 0.081(4) -0.080(6) -0.028(5) -0.004(8)

loop_
_atom_type_symbol
_atom_type_description
_atom_type_scat_dispersion_real
_atom_type_scat_dispersion_imag
_atom_type_scat_source
C C 0.0181 0.0091 'International Tables Vol C Tables 4.2.6.8 and 6.1.1.4'
H H 0.0000 0.0000 'International Tables Vol C Tables 4.2.6.8 and 6.1.1.4'
O O 0.0492 0.0322 'International Tables Vol C Tables 4.2.6.8 and 6.1.1.4'

loop_
_geom_angle_atom_site_label_1
_geom_angle_atom_site_label_2
_geom_angle_atom_site_label_3
_geom_angle
_geom_angle_site_symmetry_1
_geom_angle_site_symmetry_3
_geom_angle_publ_flag
C1' O2 C6 118.3(3) . . ?
C16B O9 C6B 119.0(3) . . ?
C12B O6 C8B 109.8(3) . . ?
C12 O4 C8 109.6(3) . . ?
O2 C1' C2' 110.7(3) . . ?
O3 C1' O2 121.9(3) . . ?
O3 C1' C2' 127.3(4) . . ?
O1 C4 C5 125.5(4) . . ?
O1 C4 C3 125.8(4) . . ?
C3 C4 C5 108.7(4) . . ?
C6 C7 H7 106.8 . . ?
C6 C7 C11 116.9(3) . . ?
C8 C7 H7 106.8 . . ?
C8 C7 C6 119.1(3) . . ?
C8 C7 C11 99.4(3) . . ?
C11 C7 H7 106.8 . . ?
O2 C6 C7 108.5(3) . . ?
O2 C6 H6 107.6 . . ?
O2 C6 C5 102.1(3) . . ?
C7 C6 H6 107.6 . . ?
C7 C6 C5 122.5(3) . . ?
C5 C6 H6 107.6 . . ?
C12B C11B H11B 105.7 . . ?
C12B C11B C7B 104.2(3) . . ?
C12B C11B C13B 114.4(4) . . ?
C7B C11B H11B 105.7 . . ?
C13B C11B H11B 105.7 . . ?
C13B C11B C7B 120.2(4) . . ?
C10 C1 C5 123.1(4) . . ?
C2 C1 C5 110.8(4) . . ?
C2 C1 C10 126.1(4) . . ?
O6 C12B C11B 109.6(4) . . ?
O7 C12B O6 121.1(4) . . ?
O7 C12B C11B 129.3(4) . . ?
O9 C16B C17B 108.4(5) . . ?
O10 C16B O9 122.6(4) . . ?
O10 C16B C17B 129.0(5) . . ?
O9 C6B H6B 107.9 . . ?
O9 C6B C5B 103.2(3) . . ?
O9 C6B C7B 106.6(3) . . ?
C5B C6B H6B 107.9 . . ?
C7B C6B H6B 107.9 . . ?
C7B C6B C5B 122.7(3) . . ?
O4 C12 C11 109.8(4) . . ?
O5 C12 O4 122.2(5) . . ?
O5 C12 C11 127.9(5) . . ?
C4 C5 C15 106.2(3) . . ?
C6 C5 C4 105.0(3) . . ?
C6 C5 C15 113.2(3) . . ?
C1 C5 C4 103.0(3) . . ?
C1 C5 C6 115.5(3) . . ?
C1 C5 C15 112.6(3) . . ?
C1B C5B C6B 114.9(3) . . ?
C1B C5B C15B 112.4(4) . . ?
C1B C5B C4B 102.0(4) . . ?
C15B C5B C6B 112.5(3) . . ?
C15B C5B C4B 107.0(4) . . ?
C4B C5B C6B 106.9(3) . . ?
C10B C1B C5B 122.8(4) . . ?
C2B C1B C5B 110.7(4) . . ?
C2B C1B C10B 126.4(4) . . ?
O4 C8 C7 105.1(3) . . ?
O4 C8 H8 107.1 . . ?
O4 C8 C9 109.2(3) . . ?
C7 C8 H8 107.1 . . ?
C9 C8 C7 120.4(4) . . ?
C9 C8 H8 107.1 . . ?
C1B C10B H10B 106.9 . . ?
C1B C10B C9B 113.3(4) . . ?
C1B C10B C14B 111.9(4) . . ?
C9B C10B H10B 106.9 . . ?
C9B C10B C14B 110.6(5) . . ?
C14B C10B H10B 106.9 . . ?
C5B C15B H15D 109.5 . . ?
C5B C15B H15E 109.5 . . ?
C5B C15B H15F 109.5 . . ?
H15D C15B H15E 109.5 . . ?
H15D C15B H15F 109.5 . . ?
H15E C15B H15F 109.5 . . ?
C7 C11 H11 105.9 . . ?
C12 C11 C7 102.6(3) . . ?
C12 C11 H11 105.9 . . ?
C12 C11 C13 115.9(4) . . ?
C13 C11 C7 119.6(4) . . ?
C13 C11 H11 105.9 . . ?
O8 C4B C5B 124.4(5) . . ?
O8 C4B C3B 125.9(5) . . ?
C3B C4B C5B 109.7(5) . . ?
C1 C10 H10 107.3 . . ?
C1 C10 C9 114.0(3) . . ?
C1 C10 C14 112.6(4) . . ?
C9 C10 H10 107.3 . . ?
C14 C10 H10 107.3 . . ?
C14 C10 C9 108.1(4) . . ?
C8 C9 C10 117.5(4) . . ?
C8 C9 H9A 107.9 . . ?
C8 C9 H9B 107.9 . . ?
C10 C9 H9A 107.9 . . ?
C10 C9 H9B 107.9 . . ?
H9A C9 H9B 107.2 . . ?
O6 C8B H8B 106.9 . . ?
O6 C8B C7B 105.1(3) . . ?
O6 C8B C9B 108.7(4) . . ?
C7B C8B H8B 106.9 . . ?
C9B C8B H8B 106.9 . . ?
C9B C8B C7B 121.4(4) . . ?
C1' C2' C5' 117.2(4) . . ?
C3' C2' C1' 121.6(4) . . ?
C3' C2' C5' 121.2(4) . . ?
C11B C7B H7B 106.1 . . ?
C6B C7B C11B 117.9(3) . . ?
C6B C7B C8B 119.3(3) . . ?
C6B C7B H7B 106.1 . . ?
C8B C7B C11B 100.2(3) . . ?
C8B C7B H7B 106.1 . . ?
C10B C9B H9BA 107.8 . . ?
C10B C9B H9BB 107.8 . . ?
C8B C9B C10B 118.0(4) . . ?
C8B C9B H9BA 107.8 . . ?
C8B C9B H9BB 107.8 . . ?
H9BA C9B H9BB 107.1 . . ?
C2' C3' H3' 115.2 . . ?
C2' C3' C4' 129.6(5) . . ?
C4' C3' H3' 115.2 . . ?
C5 C15 H15A 109.5 . . ?
C5 C15 H15B 109.5 . . ?
C5 C15 H15C 109.5 . . ?
H15A C15 H15B 109.5 . . ?
H15A C15 H15C 109.5 . . ?
H15B C15 H15C 109.5 . . ?
C1 C2 H2 122.9 . . ?
C1 C2 C3 114.3(5) . . ?
C3 C2 H2 122.9 . . ?
C11 C13 H13A 109.5 . . ?
C11 C13 H13B 109.5 . . ?
C11 C13 H13C 109.5 . . ?
H13A C13 H13B 109.5 . . ?
H13A C13 H13C 109.5 . . ?
H13B C13 H13C 109.5 . . ?
C4 C3 H3A 106(5) . . ?
C4 C3 H3B 107(3) . . ?
C2 C3 C4 102.6(4) . . ?
C2 C3 H3A 124(5) . . ?
C2 C3 H3B 122(3) . . ?
H3A C3 H3B 93(5) . . ?
C1B C2B H2B 122.8 . . ?
C1B C2B C3B 114.5(5) . . ?
C3B C2B H2B 122.8 . . ?
C11B C13B H13D 109.5 . . ?
C11B C13B H13E 109.5 . . ?
C11B C13B H13F 109.5 . . ?
H13D C13B H13E 109.5 . . ?
H13D C13B H13F 109.5 . . ?
H13E C13B H13F 109.5 . . ?
C2' C5' H5'A 109.5 . . ?
C2' C5' H5'B 109.5 . . ?
C2' C5' H5'C 109.5 . . ?
H5'A C5' H5'B 109.5 . . ?
H5'A C5' H5'C 109.5 . . ?
H5'B C5' H5'C 109.5 . . ?
C10B C14B H14D 109.5 . . ?
C10B C14B H14E 109.5 . . ?
C10B C14B H14F 109.5 . . ?
H14D C14B H14E 109.5 . . ?
H14D C14B H14F 109.5 . . ?
H14E C14B H14F 109.5 . . ?
C16B C17B C20B 114.4(5) . . ?
C18B C17B C16B 124.4(8) . . ?
C18B C17B C20B 121.0(7) . . ?
C10 C14 H14A 109.5 . . ?
C10 C14 H14B 109.5 . . ?
C10 C14 H14C 109.5 . . ?
H14A C14 H14B 109.5 . . ?
H14A C14 H14C 109.5 . . ?
H14B C14 H14C 109.5 . . ?
C4B C3B H3BA 106(4) . . ?
C4B C3B H3BB 112(3) . . ?
C2B C3B C4B 102.7(5) . . ?
C2B C3B H3BA 103(4) . . ?
C2B C3B H3BB 117(3) . . ?
H3BA C3B H3BB 114(5) . . ?
C3' C4' H4'A 109.5 . . ?
C3' C4' H4'B 109.5 . . ?
C3' C4' H4'C 109.5 . . ?
H4'A C4' H4'B 109.5 . . ?
H4'A C4' H4'C 109.5 . . ?
H4'B C4' H4'C 109.5 . . ?
C17B C18B H18B 116.7 . . ?
C17B C18B C19B 126.7(8) . . ?
C19B C18B H18B 116.7 . . ?
C18B C19B H19A 109.5 . . ?
C18B C19B H19B 109.5 . . ?
C18B C19B H19C 109.5 . . ?
H19A C19B H19B 109.5 . . ?
H19A C19B H19C 109.5 . . ?
H19B C19B H19C 109.5 . . ?
C17B C20B H20A 109.5 . . ?
C17B C20B H20B 109.5 . . ?
C17B C20B H20C 109.5 . . ?
H20A C20B H20B 109.5 . . ?
H20A C20B H20C 109.5 . . ?
H20B C20B H20C 109.5 . . ?

loop_
_geom_bond_atom_site_label_1
_geom_bond_atom_site_label_2
_geom_bond_distance
_geom_bond_site_symmetry_2
_geom_bond_publ_flag
O2 C1' 1.344(4) . ?
O2 C6 1.461(4) . ?
O3 C1' 1.201(4) . ?
O9 C16B 1.339(6) . ?
O9 C6B 1.465(5) . ?
O6 C12B 1.357(6) . ?
O6 C8B 1.466(6) . ?
O4 C12 1.337(6) . ?
O4 C8 1.462(5) . ?
O1 C4 1.202(6) . ?
O7 C12B 1.191(5) . ?
O10 C16B 1.194(6) . ?
O5 C12 1.207(6) . ?
C1' C2' 1.490(6) . ?
C4 C5 1.538(6) . ?
C4 C3 1.516(7) . ?
O8 C4B 1.210(6) . ?
C7 H7 0.9800 . ?
C7 C6 1.526(5) . ?
C7 C8 1.519(6) . ?
C7 C11 1.544(6) . ?
C6 H6 0.9800 . ?
C6 C5 1.537(5) . ?
C11B H11B 0.9800 . ?
C11B C12B 1.491(6) . ?
C11B C7B 1.536(6) . ?
C11B C13B 1.514(6) . ?
C1 C5 1.510(6) . ?
C1 C10 1.497(6) . ?
C1 C2 1.333(6) . ?
C16B C17B 1.535(8) . ?
C6B H6B 0.9800 . ?
C6B C5B 1.537(5) . ?
C6B C7B 1.530(6) . ?
C12 C11 1.498(7) . ?
C5 C15 1.553(5) . ?
C5B C1B 1.517(6) . ?
C5B C15B 1.526(6) . ?
C5B C4B 1.532(6) . ?
C1B C10B 1.494(6) . ?
C1B C2B 1.332(7) . ?
C8 H8 0.9800 . ?
C8 C9 1.513(6) . ?
C10B H10B 0.9800 . ?
C10B C9B 1.523(7) . ?
C10B C14B 1.533(6) . ?
C15B H15D 0.9600 . ?
C15B H15E 0.9600 . ?
C15B H15F 0.9600 . ?
C11 H11 0.9800 . ?
C11 C13 1.515(7) . ?
C4B C3B 1.499(8) . ?
C10 H10 0.9800 . ?
C10 C9 1.538(6) . ?
C10 C14 1.536(6) . ?
C9 H9A 0.9700 . ?
C9 H9B 0.9700 . ?
C8B H8B 0.9800 . ?
C8B C7B 1.532(6) . ?
C8B C9B 1.508(6) . ?
C2' C3' 1.325(6) . ?
C2' C5' 1.529(7) . ?
C7B H7B 0.9800 . ?
C9B H9BA 0.9700 . ?
C9B H9BB 0.9700 . ?
C3' H3' 0.9300 . ?
C3' C4' 1.460(7) . ?
C15 H15A 0.9600 . ?
C15 H15B 0.9600 . ?
C15 H15C 0.9600 . ?
C2 H2 0.9300 . ?
C2 C3 1.489(8) . ?
C13 H13A 0.9600 . ?
C13 H13B 0.9600 . ?
C13 H13C 0.9600 . ?
C3 H3A 0.79(7) . ?
C3 H3B 1.12(6) . ?
C2B H2B 0.9300 . ?
C2B C3B 1.472(9) . ?
C13B H13D 0.9600 . ?
C13B H13E 0.9600 . ?
C13B H13F 0.9600 . ?
C5' H5'A 0.9600 . ?
C5' H5'B 0.9600 . ?
C5' H5'C 0.9600 . ?
C14B H14D 0.9600 . ?
C14B H14E 0.9600 . ?
C14B H14F 0.9600 . ?
C17B C18B 1.222(9) . ?
C17B C20B 1.655(10) . ?
C14 H14A 0.9600 . ?
C14 H14B 0.9600 . ?
C14 H14C 0.9600 . ?
C3B H3BA 0.98(6) . ?
C3B H3BB 1.07(7) . ?
C4' H4'A 0.9600 . ?
C4' H4'B 0.9600 . ?
C4' H4'C 0.9600 . ?
C18B H18B 0.9300 . ?
C18B C19B 1.444(10) . ?
C19B H19A 0.9600 . ?
C19B H19B 0.9600 . ?
C19B H19C 0.9600 . ?
C20B H20A 0.9600 . ?
C20B H20B 0.9600 . ?
C20B H20C 0.9600 . ?

loop_
_geom_torsion_atom_site_label_1
_geom_torsion_atom_site_label_2
_geom_torsion_atom_site_label_3
_geom_torsion_atom_site_label_4
_geom_torsion
_geom_torsion_site_symmetry_1
_geom_torsion_site_symmetry_2
_geom_torsion_site_symmetry_3
_geom_torsion_site_symmetry_4
_geom_torsion_publ_flag
O2 C1' C2' C3' -178.5(4) . . . . ?
O2 C1' C2' C5' 0.8(5) . . . . ?
O2 C6 C5 C4 60.0(3) . . . . ?
O2 C6 C5 C1 -52.6(4) . . . . ?
O2 C6 C5 C15 175.5(3) . . . . ?
O3 C1' C2' C3' 0.3(7) . . . . ?
O3 C1' C2' C5' 179.6(4) . . . . ?
O9 C16B C17B C18B 177.3(7) . . . . ?
O9 C16B C17B C20B 3.0(8) . . . . ?
O9 C6B C5B C1B -52.1(4) . . . . ?
O9 C6B C5B C15B 177.5(3) . . . . ?
O9 C6B C5B C4B 60.3(4) . . . . ?
O9 C6B C7B C11B -156.9(3) . . . . ?
O9 C6B C7B C8B 81.1(4) . . . . ?
O6 C8B C7B C11B -31.5(4) . . . . ?
O6 C8B C7B C6B 98.8(4) . . . . ?
O6 C8B C9B C10B -50.1(5) . . . . ?
O4 C12 C11 C7 -23.2(5) . . . . ?
O4 C12 C11 C13 -155.4(4) . . . . ?
O4 C8 C9 C10 -46.4(5) . . . . ?
O1 C4 C5 C6 50.1(5) . . . . ?
O1 C4 C5 C1 171.4(4) . . . . ?
O1 C4 C5 C15 -70.2(5) . . . . ?
O1 C4 C3 C2 -172.5(5) . . . . ?
O10 C16B C17B C18B -1.6(12) . . . . ?
O10 C16B C17B C20B -175.9(7) . . . . ?
O5 C12 C11 C7 157.0(5) . . . . ?
O5 C12 C11 C13 24.8(7) . . . . ?
C1' O2 C6 C7 87.3(4) . . . . ?
C1' O2 C6 C5 -142.1(3) . . . . ?
C1' C2' C3' C4' -1.2(9) . . . . ?
O8 C4B C3B C2B -175.7(6) . . . . ?
C7 C6 C5 C4 -178.6(3) . . . . ?
C7 C6 C5 C1 68.8(4) . . . . ?
C7 C6 C5 C15 -63.1(5) . . . . ?
C7 C8 C9 C10 75.3(5) . . . . ?
C6 O2 C1' O3 -9.2(5) . . . . ?
C6 O2 C1' C2' 169.7(3) . . . . ?
C6 C7 C8 O4 94.0(4) . . . . ?
C6 C7 C8 C9 -29.7(6) . . . . ?
C6 C7 C11 C12 -95.7(4) . . . . ?
C6 C7 C11 C13 34.3(6) . . . . ?
C1 C10 C9 C8 -69.1(5) . . . . ?
C1 C2 C3 C4 -3.3(7) . . . . ?
C12B O6 C8B C7B 21.4(5) . . . . ?
C12B O6 C8B C9B 152.8(4) . . . . ?
C12B C11B C7B C6B -100.6(4) . . . . ?
C12B C11B C7B C8B 30.6(4) . . . . ?
C16B O9 C6B C5B -137.4(4) . . . . ?
C16B O9 C6B C7B 92.2(4) . . . . ?
C16B C17B C18B C19B 4.3(14) . . . . ?
C6B O9 C16B O10 2.8(7) . . . . ?
C6B O9 C16B C17B -176.2(4) . . . . ?
C6B C5B C1B C10B -64.4(5) . . . . ?
C6B C5B C1B C2B 118.9(5) . . . . ?
C6B C5B C4B O8 55.1(6) . . . . ?
C6B C5B C4B C3B -127.3(6) . . . . ?
C12 O4 C8 C7 22.0(4) . . . . ?
C12 O4 C8 C9 152.5(4) . . . . ?
C5 C4 C3 C2 7.2(6) . . . . ?
C5 C1 C10 C9 56.2(5) . . . . ?
C5 C1 C10 C14 179.7(4) . . . . ?
C5 C1 C2 C3 -2.1(6) . . . . ?
C5B C6B C7B C11B 84.8(5) . . . . ?
C5B C6B C7B C8B -37.1(5) . . . . ?
C5B C1B C10B C9B 60.2(6) . . . . ?
C5B C1B C10B C14B -173.9(5) . . . . ?
C5B C1B C2B C3B 0.6(8) . . . . ?
C5B C4B C3B C2B 6.7(8) . . . . ?
C1B C5B C4B O8 176.0(5) . . . . ?
C1B C5B C4B C3B -6.4(6) . . . . ?
C1B C10B C9B C8B -70.9(6) . . . . ?
C1B C2B C3B C4B -4.6(9) . . . . ?
C8 O4 C12 O5 -179.1(5) . . . . ?
C8 O4 C12 C11 1.1(5) . . . . ?
C8 C7 C6 O2 83.2(4) . . . . ?
C8 C7 C6 C5 -35.2(5) . . . . ?
C8 C7 C11 C12 33.9(4) . . . . ?
C8 C7 C11 C13 163.8(4) . . . . ?
C10B C1B C2B C3B -176.1(6) . . . . ?
C15B C5B C1B C10B 66.1(5) . . . . ?
C15B C5B C1B C2B -110.7(5) . . . . ?
C15B C5B C4B O8 -65.8(7) . . . . ?
C15B C5B C4B C3B 111.8(6) . . . . ?
C11 C7 C6 O2 -157.4(3) . . . . ?
C11 C7 C6 C5 84.3(4) . . . . ?
C11 C7 C8 O4 -34.1(4) . . . . ?
C11 C7 C8 C9 -157.8(4) . . . . ?
C4B C5B C1B C10B -179.6(4) . . . . ?
C4B C5B C1B C2B 3.6(5) . . . . ?
C10 C1 C5 C4 -176.7(4) . . . . ?
C10 C1 C5 C6 -62.8(5) . . . . ?
C10 C1 C5 C15 69.3(5) . . . . ?
C10 C1 C2 C3 -178.9(5) . . . . ?
C8B O6 C12B O7 177.1(4) . . . . ?
C8B O6 C12B C11B -0.9(5) . . . . ?
C7B C11B C12B O6 -19.8(5) . . . . ?
C7B C11B C12B O7 162.4(5) . . . . ?
C7B C6B C5B C1B 67.8(5) . . . . ?
C7B C6B C5B C15B -62.6(5) . . . . ?
C7B C6B C5B C4B -179.8(4) . . . . ?
C7B C8B C9B C10B 71.9(6) . . . . ?
C9B C8B C7B C11B -155.2(4) . . . . ?
C9B C8B C7B C6B -24.8(6) . . . . ?
C2 C1 C5 C4 6.4(4) . . . . ?
C2 C1 C5 C6 120.3(4) . . . . ?
C2 C1 C5 C15 -107.6(4) . . . . ?
C2 C1 C10 C9 -127.4(5) . . . . ?
C2 C1 C10 C14 -3.9(7) . . . . ?
C3 C4 C5 C6 -129.6(4) . . . . ?
C3 C4 C5 C1 -8.3(5) . . . . ?
C3 C4 C5 C15 110.2(5) . . . . ?
C2B C1B C10B C9B -123.5(5) . . . . ?
C2B C1B C10B C14B 2.4(8) . . . . ?
C13B C11B C12B O6 -152.9(4) . . . . ?
C13B C11B C12B O7 29.3(7) . . . . ?
C13B C11B C7B C6B 29.2(6) . . . . ?
C13B C11B C7B C8B 160.4(4) . . . . ?
C5' C2' C3' C4' 179.6(6) . . . . ?
C14B C10B C9B C8B 162.5(4) . . . . ?
C14 C10 C9 C8 165.0(4) . . . . ?
C20B C17B C18B C19B 178.3(8) . . . . ?
